data_4304393
loop_
_publ_author_name
'H. Christopher Fry'
'Heather R. Lucas'
'Amy A. Narducci Sarjeant'
'Kenneth D. Karlin'
'Gerald J. Meyer'

_publ_section_title
;
Carbon Monoxide Coordination and Reversible Photodissociation in Copper(I)
Pyridylalkylamine Compounds
;
_journal_name_full 'Inorganic Chemistry'
_journal_page_first 241
_journal_page_last 256
_journal_paper_doi 10.1021/ic701903h
_journal_volume 47
_journal_year 2008
_chemical_formula_moiety 'C24 B F20, C19 H18 Cu N4 O'
_chemical_formula_sum 'C43 H18 B Cu F20 N4 O'
_chemical_formula_weight 1060.96
_chemical_name_systematic
; 
 ? 
;
_space_group_IT_number 14
_symmetry_cell_setting monoclinic
_symmetry_space_group_name_Hall '-P 2ybc'
_symmetry_space_group_name_H-M 'P 1 21/c 1'
_atom_sites_solution_hydrogens geom
_atom_sites_solution_primary direct
_atom_sites_solution_secondary difmap
_audit_creation_date
;
'Tue Feb 10 10:33:32 2004'
;
_audit_creation_method SHELXL-97
_cell_angle_alpha 90.00
_cell_angle_beta 107.037(6)
_cell_angle_gamma 90.00
_cell_formula_units_Z 4
_cell_length_a 15.0630(9)
_cell_length_b 18.9983(9)
_cell_length_c 14.8122(11)
_cell_measurement_reflns_used 8213
_cell_measurement_theta_max 27.80
_cell_measurement_theta_min 2.907
_cell_volume 4052.8(5)
_computing_cell_refinement 'Oxford Diffraction CrysAlis RED'
_computing_data_collection 'Oxford Diffraction CrysAlis CCD'
_computing_data_reduction 'Oxford Diffraction CrysAlis RED'
_computing_molecular_graphics 'Sheldrick, G.M. (2000). SHELXTL v6.10.'
_computing_publication_material 'Sheldrick, G.M. (2000). SHELXTL v6.10.'
_computing_structure_refinement 'Sheldrick, G.M. (2000). SHELXTL v6.10.'
_computing_structure_solution 'Sheldrick, G.M. (2000). SHELXTL v6.10.'
_diffrn_ambient_temperature 100
_diffrn_measured_fraction_theta_full 0.991
_diffrn_measured_fraction_theta_max 0.914
_diffrn_measurement_details 'see scan set'
_diffrn_measurement_device Kappa
_diffrn_measurement_device_type Xcalibur3
_diffrn_measurement_method ' omega scans'
_diffrn_orient_matrix_UB_11 -0.0046163833
_diffrn_orient_matrix_UB_12 0.0040548188
_diffrn_orient_matrix_UB_13 0.0452766076
_diffrn_orient_matrix_UB_21 -0.0048028239
_diffrn_orient_matrix_UB_22 0.0369017235
_diffrn_orient_matrix_UB_23 -0.0069308676
_diffrn_orient_matrix_UB_31 -0.0496391028
_diffrn_orient_matrix_UB_32 -0.0039652551
_diffrn_orient_matrix_UB_33 -0.0180995304
_diffrn_radiation_monochromator graphite
_diffrn_radiation_source 'Enhance (Mo) X-ray Source'
_diffrn_radiation_type 'Mo K\a'
_diffrn_radiation_wavelength 0.71073
_diffrn_reflns_av_R_equivalents 0.0287
_diffrn_reflns_av_sigmaI/netI 0.0693
_diffrn_reflns_limit_h_max 22
_diffrn_reflns_limit_h_min -22
_diffrn_reflns_limit_k_max 28
_diffrn_reflns_limit_k_min -28
_diffrn_reflns_limit_l_max 16
_diffrn_reflns_limit_l_min -22
_diffrn_reflns_number 36957
_diffrn_reflns_resolution_max 0.65
_diffrn_reflns_theta_full 32.97
_diffrn_reflns_theta_max 32.97
_diffrn_reflns_theta_min 4.16
_diffrn_source_current 40
_diffrn_source_power 2
_diffrn_source_voltage 50
_exptl_absorpt_coefficient_mu 0.67587
_exptl_absorpt_correction_T_max 0.92445
_exptl_absorpt_correction_T_min 0.78396
_exptl_absorpt_correction_type numerical
_exptl_absorpt_process_details
;
CrysAlis RED, Oxford Diffraction Ltd.,
Version 1.171.10 beta (release 25.09.2003 CrysAlis171 VC++)
(compiled Sep 25 2003,17:01:25)
Analytical numeric absorption correction using a multifaceted crystal
model based on expressions derived by R.C. Clark & J.S. Reid.
;
_exptl_crystal_colour colorless
_exptl_crystal_density_diffrn 1.739
_exptl_crystal_density_method 'not measured'
_exptl_crystal_description block
_exptl_crystal_F_000 2104
_exptl_crystal_size_max 0.22666
_exptl_crystal_size_mid 0.12138
_exptl_crystal_size_min 0.04971
_refine_diff_density_max 0.660
_refine_diff_density_min -0.396
_refine_diff_density_rms 0.074
_refine_ls_extinction_method none
_refine_ls_goodness_of_fit_ref 0.890
_refine_ls_hydrogen_treatment mixed
_refine_ls_matrix_type full
_refine_ls_number_parameters 631
_refine_ls_number_reflns 13927
_refine_ls_number_restraints 0
_refine_ls_restrained_S_all 0.890
_refine_ls_R_factor_all 0.0821
_refine_ls_R_factor_gt 0.0418
_refine_ls_shift/su_max 0.001
_refine_ls_shift/su_mean 0.000
_refine_ls_structure_factor_coef Fsqd
_refine_ls_weighting_details 'calc w=1/[\s^2^(Fo^2^)+(0.0475P)^2^+0.0000P] where P=(Fo^2^+2Fc^2^)/3'
_refine_ls_weighting_scheme calc
_refine_ls_wR_factor_gt 0.0874
_refine_ls_wR_factor_ref 0.0986
_reflns_number_gt 7935
_reflns_number_total 13927
_reflns_threshold_expression >2sigma(I)
_cod_data_source_file ic701903h-file004.cif
_cod_data_source_block x0027
_cod_depositor_comments
;
The following automatic conversions were performed:
'_symmetry_cell_setting' value 'Monoclinic' changed to 'monoclinic'
according to '/home/saulius/struct/CIF-dictionaries/cif_core.dic'
dictionary named 'cif_core.dic' version 2.4.1 from 2010-06-29.

Automatic conversion script
Id: cif_fix_enum 1527 2010-12-29 10:47:43Z saulius 
;
_cod_original_sg_symbol_H-M 'P 1 21/c 1 '
_cod_database_code 4304393
_audit_creation_method_reference
;
CrysAlis RED, Oxford Diffraction Ltd.,
Version 1.171.10 beta (release 25.09.2003 CrysAlis171 VC++)
(compiled Sep 25 2003,17:01:25)
;
_computing_data_collection_reference
;
CrysAlis CCD, Oxford Diffraction Ltd.,
Version 1.171.10 beta (release 25.09.2003 CrysAlis171 VC++)
(compiled Sep 25 2003,17:01:25)
;
_computing_cell_refinment_reference
;
CrysAlis RED, Oxford Diffraction Ltd.,
Version 1.171.10 beta (release 25.09.2003 CrysAlis171 VC++)
(compiled Sep 25 2003,17:01:25)
;
_computing_data_reduction_reference
;
CrysAlis RED, Oxford Diffraction Ltd.,
Version 1.171.10 beta (release 25.09.2003 CrysAlis171 VC++)
(compiled Sep 25 2003,17:01:25)
;
_cell_measurement_resolution_max 0.76193
_jhu_your_name_here 'Dr. Amy A Sarjeant'
_jhu_your_lab_here 'NCB 240'
_jhu_your_phone_number_here x6-8569
_jhu_your_email_here xray@jhu.edu
_jhu_institutional_source 'Karlin Lab'
_jhu_submitting_scientist 'Chris Fry'
_jhu_scientist_phone 6-6161
_jhu_scientist_email hfry1@jhu.edu
_jhu_identifying_number x0027
_jhu_xray_labbook 27
_jhu_crystalization_labbook HCF-IV-161
_jhu_crystalization_solvent 'Pentane, Ether'
_jhu_crystalization_method Evaporation
_jhu_diffraction_detector_distance 50
_jhu_quality_factor 1

loop_
_symmetry_equiv_pos_as_xyz
'x, y, z'
'-x, y+1/2, -z+1/2'
'-x, -y, -z'
'x, -y-1/2, z-1/2'

loop_
_atom_site_label
_atom_site_type_symbol
_atom_site_fract_x
_atom_site_fract_y
_atom_site_fract_z
_atom_site_U_iso_or_equiv
_atom_site_adp_type
_atom_site_occupancy
_atom_site_symmetry_multiplicity
_atom_site_calc_flag
_atom_site_refinement_flags
_atom_site_disorder_assembly
_atom_site_disorder_group
Cu1 Cu 0.161868(15) 0.305791(12) 0.301858(15) 0.02096(6) Uani 1 1 d . . .
O1 O -0.02223(10) 0.37355(8) 0.22777(11) 0.0406(4) Uani 1 1 d . . .
N1 N 0.20469(10) 0.35235(8) 0.43795(10) 0.0241(3) Uani 1 1 d . . .
N2 N 0.24097(10) 0.34839(8) 0.21845(10) 0.0196(3) Uani 1 1 d . . .
N3 N 0.16640(10) 0.19480(8) 0.31015(10) 0.0210(3) Uani 1 1 d . . .
N4 N 0.32628(10) 0.27253(8) 0.37587(10) 0.0213(3) Uani 1 1 d . . .
C1 C 0.14209(15) 0.37906(11) 0.47646(14) 0.0304(4) Uani 1 1 d . . .
H1A H 0.0783 0.3766 0.4415 0.036 Uiso 1 1 calc R . .
C2 C 0.16583(16) 0.41000(11) 0.56453(14) 0.0357(5) Uani 1 1 d . . .
H2A H 0.1194 0.4290 0.5892 0.043 Uiso 1 1 calc R . .
C3 C 0.25804(17) 0.41279(12) 0.61597(14) 0.0397(5) Uani 1 1 d . . .
H3A H 0.2765 0.4336 0.6770 0.048 Uiso 1 1 calc R . .
C4 C 0.32296(15) 0.38494(11) 0.57758(14) 0.0342(5) Uani 1 1 d . . .
H4A H 0.3869 0.3856 0.6124 0.041 Uiso 1 1 calc R . .
C5 C 0.29513(13) 0.35583(10) 0.48795(13) 0.0243(4) Uani 1 1 d . . .
C6 C 0.36479(13) 0.32935(10) 0.44089(13) 0.0260(4) Uani 1 1 d . . .
H6A H 0.3835 0.3684 0.4062 0.031 Uiso 1 1 calc R . .
H6B H 0.4209 0.3125 0.4896 0.031 Uiso 1 1 calc R . .
C7 C 0.20742(13) 0.40235(10) 0.15988(12) 0.0218(4) Uani 1 1 d . . .
H7A H 0.1451 0.4167 0.1513 0.026 Uiso 1 1 calc R . .
C8 C 0.25914(13) 0.43791(10) 0.11164(12) 0.0239(4) Uani 1 1 d . . .
H8A H 0.2333 0.4763 0.0714 0.029 Uiso 1 1 calc R . .
C9 C 0.34960(13) 0.41642(10) 0.12319(12) 0.0237(4) Uani 1 1 d . . .
H9A H 0.3869 0.4397 0.0906 0.028 Uiso 1 1 calc R . .
C10 C 0.38486(13) 0.36070(10) 0.18269(12) 0.0219(4) Uani 1 1 d . . .
H10A H 0.4467 0.3450 0.1915 0.026 Uiso 1 1 calc R . .
C11 C 0.32913(12) 0.32811(9) 0.22912(12) 0.0194(4) Uani 1 1 d . . .
C12 C 0.36402(13) 0.26762(10) 0.29656(13) 0.0246(4) Uani 1 1 d . . .
H12A H 0.3451 0.2224 0.2632 0.030 Uiso 1 1 calc R . .
H12B H 0.4327 0.2689 0.3197 0.030 Uiso 1 1 calc R . .
C13 C 0.09376(13) 0.15506(10) 0.26222(13) 0.0242(4) Uani 1 1 d . . .
H13A H 0.0403 0.1781 0.2232 0.029 Uiso 1 1 calc R . .
C14 C 0.09317(14) 0.08258(10) 0.26703(13) 0.0272(4) Uani 1 1 d . . .
H14A H 0.0401 0.0566 0.2329 0.033 Uiso 1 1 calc R . .
C15 C 0.17099(14) 0.04859(11) 0.32221(13) 0.0289(4) Uani 1 1 d . . .
H15A H 0.1723 -0.0013 0.3272 0.035 Uiso 1 1 calc R . .
C16 C 0.24667(14) 0.08806(10) 0.36990(13) 0.0276(4) Uani 1 1 d . . .
H16A H 0.3018 0.0656 0.4066 0.033 Uiso 1 1 calc R . .
C17 C 0.24215(12) 0.16092(10) 0.36407(12) 0.0220(4) Uani 1 1 d . . .
C18 C 0.32146(13) 0.20544(10) 0.42165(13) 0.0258(4) Uani 1 1 d . . .
H18A H 0.3134 0.2141 0.4847 0.031 Uiso 1 1 calc R . .
H18B H 0.3805 0.1796 0.4307 0.031 Uiso 1 1 calc R . .
C19 C 0.04307(13) 0.34131(10) 0.25163(13) 0.0270(4) Uani 1 1 d . . .
B1 B 0.26569(13) 0.66637(10) 0.35274(13) 0.0174(4) Uani 1 1 d . . .
F101 F 0.36249(7) 0.52578(5) 0.42601(7) 0.0242(2) Uani 1 1 d . . .
F102 F 0.48701(7) 0.46200(5) 0.36255(8) 0.0288(2) Uani 1 1 d . . .
F103 F 0.54282(8) 0.51826(6) 0.21853(8) 0.0317(3) Uani 1 1 d . . .
F104 F 0.46996(7) 0.64319(6) 0.14150(7) 0.0272(2) Uani 1 1 d . . .
F105 F 0.34305(7) 0.70942(5) 0.20377(7) 0.0237(2) Uani 1 1 d . . .
F106 F 0.17281(7) 0.53572(5) 0.27876(7) 0.0259(2) Uani 1 1 d . . .
F107 F 0.03969(8) 0.51563(6) 0.11577(8) 0.0360(3) Uani 1 1 d . . .
F108 F -0.03105(8) 0.62614(7) 0.00098(8) 0.0415(3) Uani 1 1 d . . .
F109 F 0.03370(8) 0.75856(6) 0.05339(7) 0.0340(3) Uani 1 1 d . . .
F110 F 0.16501(7) 0.78026(5) 0.21201(7) 0.0262(2) Uani 1 1 d . . .
F111 F 0.08831(7) 0.60896(6) 0.39364(7) 0.0251(2) Uani 1 1 d . . .
F112 F 0.07733(7) 0.57149(6) 0.56147(8) 0.0316(3) Uani 1 1 d . . .
F113 F 0.22813(8) 0.58012(6) 0.71712(7) 0.0324(3) Uani 1 1 d . . .
F114 F 0.39193(7) 0.62878(6) 0.69948(7) 0.0267(2) Uani 1 1 d . . .
F115 F 0.40823(7) 0.66083(5) 0.52956(7) 0.0220(2) Uani 1 1 d . . .
F116 F 0.13986(7) 0.76270(5) 0.39722(7) 0.0235(2) Uani 1 1 d . . .
F117 F 0.17253(7) 0.89380(5) 0.46542(8) 0.0279(2) Uani 1 1 d . . .
F118 F 0.34204(8) 0.95396(5) 0.48961(7) 0.0281(2) Uani 1 1 d . . .
F119 F 0.47699(7) 0.88125(5) 0.44312(7) 0.0250(2) Uani 1 1 d . . .
F120 F 0.44952(7) 0.75073(5) 0.38009(7) 0.0215(2) Uani 1 1 d . . .
C101 C 0.34774(11) 0.62344(9) 0.32113(11) 0.0173(3) Uani 1 1 d . . .
C102 C 0.38643(12) 0.55899(9) 0.35608(12) 0.0186(3) Uani 1 1 d . . .
C103 C 0.45112(12) 0.52359(9) 0.32350(12) 0.0213(4) Uani 1 1 d . . .
C104 C 0.47906(12) 0.55157(10) 0.25096(12) 0.0221(4) Uani 1 1 d . . .
C105 C 0.44195(13) 0.61462(10) 0.21186(12) 0.0219(4) Uani 1 1 d . . .
C106 C 0.37742(12) 0.64812(9) 0.24638(12) 0.0190(4) Uani 1 1 d . . .
C107 C 0.17581(12) 0.65906(9) 0.25666(11) 0.0178(3) Uani 1 1 d . . .
C108 C 0.14009(12) 0.59317(9) 0.22468(12) 0.0215(4) Uani 1 1 d . . .
C109 C 0.07269(13) 0.58097(10) 0.14052(13) 0.0251(4) Uani 1 1 d . . .
C110 C 0.03611(13) 0.63672(11) 0.08225(13) 0.0272(4) Uani 1 1 d . . .
C111 C 0.06808(13) 0.70308(10) 0.10933(13) 0.0250(4) Uani 1 1 d . . .
C112 C 0.13673(12) 0.71292(10) 0.19440(12) 0.0209(4) Uani 1 1 d . . .
C113 C 0.25008(12) 0.63513(9) 0.45116(12) 0.0176(3) Uani 1 1 d . . .
C114 C 0.16807(12) 0.61250(9) 0.46566(12) 0.0190(4) Uani 1 1 d . . .
C115 C 0.15961(13) 0.59368(9) 0.55317(13) 0.0231(4) Uani 1 1 d . . .
C116 C 0.23497(13) 0.59815(9) 0.63169(12) 0.0229(4) Uani 1 1 d . . .
C117 C 0.31843(12) 0.62204(9) 0.62240(12) 0.0203(4) Uani 1 1 d . . .
C118 C 0.32394(12) 0.63871(9) 0.53400(12) 0.0186(3) Uani 1 1 d . . .
C119 C 0.29143(12) 0.74924(9) 0.38245(11) 0.0171(3) Uani 1 1 d . . .
C120 C 0.22510(12) 0.79015(9) 0.40713(12) 0.0192(4) Uani 1 1 d . . .
C121 C 0.24004(12) 0.85747(9) 0.44241(12) 0.0205(4) Uani 1 1 d . . .
C122 C 0.32497(13) 0.88852(9) 0.45407(12) 0.0197(4) Uani 1 1 d . . .
C123 C 0.39291(12) 0.85140(9) 0.43026(11) 0.0187(3) Uani 1 1 d . . .
C124 C 0.37551(12) 0.78363(9) 0.39655(11) 0.0173(3) Uani 1 1 d . . .

loop_
_atom_site_aniso_label
_atom_site_aniso_U_11
_atom_site_aniso_U_22
_atom_site_aniso_U_33
_atom_site_aniso_U_23
_atom_site_aniso_U_13
_atom_site_aniso_U_12
Cu1 0.01738(11) 0.02199(12) 0.02256(11) 0.00063(9) 0.00439(9) 0.00138(9)
O1 0.0213(8) 0.0412(9) 0.0540(9) 0.0010(7) 0.0026(7) 0.0065(6)
N1 0.0216(8) 0.0274(9) 0.0234(8) -0.0001(7) 0.0069(6) -0.0018(6)
N2 0.0186(7) 0.0196(8) 0.0192(7) -0.0007(6) 0.0035(6) 0.0021(6)
N3 0.0190(7) 0.0212(8) 0.0234(7) 0.0018(6) 0.0072(6) 0.0014(6)
N4 0.0198(8) 0.0247(8) 0.0190(7) 0.0044(6) 0.0052(6) 0.0010(6)
C1 0.0328(11) 0.0295(11) 0.0321(10) -0.0014(9) 0.0145(9) -0.0005(9)
C2 0.0484(14) 0.0325(12) 0.0305(11) -0.0037(9) 0.0183(10) 0.0020(10)
C3 0.0582(16) 0.0381(13) 0.0231(10) -0.0092(9) 0.0123(10) -0.0055(11)
C4 0.0343(12) 0.0375(12) 0.0259(10) -0.0020(9) 0.0013(9) -0.0084(9)
C5 0.0237(10) 0.0247(10) 0.0232(9) 0.0021(8) 0.0047(8) -0.0064(7)
C6 0.0198(9) 0.0338(11) 0.0223(9) 0.0033(8) 0.0029(7) -0.0041(8)
C7 0.0201(9) 0.0245(9) 0.0183(8) -0.0003(7) 0.0019(7) 0.0050(7)
C8 0.0275(10) 0.0222(9) 0.0209(9) 0.0034(7) 0.0052(8) 0.0036(8)
C9 0.0268(10) 0.0243(10) 0.0210(9) 0.0011(7) 0.0084(8) -0.0008(8)
C10 0.0201(9) 0.0268(10) 0.0191(8) -0.0005(7) 0.0062(7) 0.0024(7)
C11 0.0193(9) 0.0215(9) 0.0168(8) -0.0009(7) 0.0045(7) 0.0022(7)
C12 0.0202(9) 0.0282(10) 0.0264(9) 0.0069(8) 0.0082(8) 0.0084(7)
C13 0.0189(9) 0.0246(10) 0.0292(10) -0.0022(8) 0.0075(8) 0.0009(7)
C14 0.0294(11) 0.0254(10) 0.0295(10) -0.0026(8) 0.0130(8) -0.0026(8)
C15 0.0388(12) 0.0227(10) 0.0300(10) -0.0007(8) 0.0176(9) 0.0009(8)
C16 0.0337(11) 0.0262(11) 0.0252(9) 0.0075(8) 0.0122(9) 0.0088(8)
C17 0.0227(9) 0.0253(10) 0.0204(8) 0.0048(7) 0.0101(7) 0.0025(7)
C18 0.0212(9) 0.0296(11) 0.0245(9) 0.0085(8) 0.0034(8) 0.0033(8)
C19 0.0220(10) 0.0289(11) 0.0296(10) 0.0000(8) 0.0071(8) -0.0023(8)
B1 0.0176(9) 0.0163(9) 0.0186(9) 0.0000(8) 0.0057(8) 0.0003(7)
F101 0.0302(6) 0.0197(5) 0.0256(5) 0.0043(4) 0.0129(5) 0.0045(4)
F102 0.0315(6) 0.0202(6) 0.0363(6) 0.0018(5) 0.0121(5) 0.0084(5)
F103 0.0289(6) 0.0338(7) 0.0383(6) -0.0079(5) 0.0193(5) 0.0049(5)
F104 0.0313(6) 0.0324(6) 0.0217(5) -0.0021(5) 0.0137(5) -0.0044(5)
F105 0.0281(6) 0.0222(6) 0.0221(5) 0.0048(4) 0.0092(4) 0.0037(4)
F106 0.0277(6) 0.0178(5) 0.0291(5) -0.0012(4) 0.0037(5) 0.0014(4)
F107 0.0305(6) 0.0272(6) 0.0414(7) -0.0149(5) -0.0034(5) 0.0013(5)
F108 0.0347(7) 0.0490(8) 0.0273(6) -0.0105(6) -0.0121(5) 0.0072(6)
F109 0.0349(7) 0.0369(7) 0.0252(6) 0.0084(5) 0.0008(5) 0.0107(5)
F110 0.0307(6) 0.0205(5) 0.0247(5) 0.0045(4) 0.0041(5) -0.0002(4)
F111 0.0166(5) 0.0313(6) 0.0261(5) 0.0010(5) 0.0041(4) -0.0023(4)
F112 0.0252(6) 0.0348(7) 0.0404(7) 0.0071(5) 0.0185(5) -0.0010(5)
F113 0.0425(7) 0.0347(7) 0.0256(6) 0.0094(5) 0.0186(5) 0.0074(5)
F114 0.0274(6) 0.0322(6) 0.0179(5) -0.0003(4) 0.0027(4) 0.0061(5)
F115 0.0156(5) 0.0277(6) 0.0221(5) 0.0019(4) 0.0048(4) 0.0000(4)
F116 0.0186(5) 0.0240(6) 0.0297(5) 0.0006(4) 0.0100(4) 0.0010(4)
F117 0.0284(6) 0.0217(6) 0.0380(6) -0.0032(5) 0.0166(5) 0.0078(4)
F118 0.0347(6) 0.0168(5) 0.0326(6) -0.0053(5) 0.0097(5) -0.0001(4)
F119 0.0219(6) 0.0235(6) 0.0297(6) -0.0017(4) 0.0077(5) -0.0052(4)
F120 0.0175(5) 0.0211(5) 0.0279(5) -0.0019(4) 0.0096(4) 0.0017(4)
C101 0.0161(8) 0.0168(8) 0.0177(8) -0.0025(7) 0.0026(7) -0.0016(6)
C102 0.0185(8) 0.0203(9) 0.0174(8) -0.0009(7) 0.0056(7) -0.0020(7)
C103 0.0217(9) 0.0168(9) 0.0246(9) -0.0022(7) 0.0053(7) 0.0025(7)
C104 0.0181(9) 0.0248(10) 0.0247(9) -0.0092(8) 0.0083(7) 0.0004(7)
C105 0.0224(9) 0.0247(10) 0.0195(8) -0.0061(7) 0.0075(7) -0.0064(7)
C106 0.0204(9) 0.0172(9) 0.0182(8) -0.0018(7) 0.0039(7) -0.0006(7)
C107 0.0169(8) 0.0218(9) 0.0154(8) -0.0014(7) 0.0056(7) 0.0023(7)
C108 0.0213(9) 0.0216(9) 0.0212(9) -0.0012(7) 0.0057(7) 0.0062(7)
C109 0.0215(9) 0.0215(10) 0.0307(10) -0.0094(8) 0.0053(8) 0.0021(7)
C110 0.0221(10) 0.0356(11) 0.0205(9) -0.0066(8) 0.0009(8) 0.0072(8)
C111 0.0236(9) 0.0286(10) 0.0212(9) 0.0046(8) 0.0041(7) 0.0078(8)
C112 0.0209(9) 0.0225(9) 0.0203(8) 0.0003(7) 0.0077(7) 0.0017(7)
C113 0.0190(9) 0.0142(8) 0.0202(8) -0.0011(7) 0.0065(7) 0.0027(6)
C114 0.0177(9) 0.0168(9) 0.0218(8) -0.0004(7) 0.0048(7) 0.0013(7)
C115 0.0221(9) 0.0206(9) 0.0305(10) 0.0029(8) 0.0137(8) 0.0032(7)
C116 0.0328(10) 0.0195(9) 0.0200(9) 0.0038(7) 0.0136(8) 0.0065(8)
C117 0.0226(9) 0.0193(9) 0.0168(8) 0.0000(7) 0.0024(7) 0.0057(7)
C118 0.0188(9) 0.0163(8) 0.0222(8) -0.0002(7) 0.0082(7) 0.0016(7)
C119 0.0177(8) 0.0181(8) 0.0152(8) 0.0029(7) 0.0045(6) 0.0020(7)
C120 0.0185(9) 0.0212(9) 0.0182(8) 0.0033(7) 0.0060(7) 0.0015(7)
C121 0.0225(9) 0.0197(9) 0.0206(8) 0.0027(7) 0.0085(7) 0.0065(7)
C122 0.0278(10) 0.0124(8) 0.0183(8) -0.0003(7) 0.0057(7) 0.0014(7)
C123 0.0197(9) 0.0195(9) 0.0162(8) 0.0025(7) 0.0042(7) -0.0014(7)
C124 0.0186(8) 0.0188(8) 0.0153(8) 0.0016(7) 0.0064(7) 0.0053(7)

loop_
_atom_type_symbol
_atom_type_description
_atom_type_scat_dispersion_real
_atom_type_scat_dispersion_imag
_atom_type_scat_source
C C 0.0033 0.0016 'International Tables Vol C Tables 4.2.6.8 and 6.1.1.4'
H H 0.0000 0.0000 'International Tables Vol C Tables 4.2.6.8 and 6.1.1.4'
B B 0.0013 0.0007 'International Tables Vol C Tables 4.2.6.8 and 6.1.1.4'
N N 0.0061 0.0033 'International Tables Vol C Tables 4.2.6.8 and 6.1.1.4'
O O 0.0106 0.0060 'International Tables Vol C Tables 4.2.6.8 and 6.1.1.4'
F F 0.0171 0.0103 'International Tables Vol C Tables 4.2.6.8 and 6.1.1.4'
Cu Cu 0.3201 1.2651 'International Tables Vol C Tables 4.2.6.8 and 6.1.1.4'

loop_
_exptl_crystal_face_index_h
_exptl_crystal_face_index_k
_exptl_crystal_face_index_l
_exptl_crystal_face_perp_dist
-16.00 -16.00 0.00 0.0817
-16.00 17.00 0.00 0.0848
16.00 -17.00 0.00 0.0758
-11.00 3.00 20.00 0.2096
5.00 4.00 -21.00 0.2267
16.00 16.00 1.00 0.0497

loop_
_geom_angle_atom_site_label_1
_geom_angle_atom_site_label_2
_geom_angle_atom_site_label_3
_geom_angle
_geom_angle_site_symmetry_1
_geom_angle_site_symmetry_3
_geom_angle_publ_flag
C19 Cu1 N3 113.45(7) . . ?
C19 Cu1 N2 105.64(7) . . ?
N3 Cu1 N2 113.72(6) . . ?
C19 Cu1 N1 102.64(7) . . ?
N3 Cu1 N1 111.43(6) . . ?
N2 Cu1 N1 109.23(6) . . ?
C19 Cu1 N4 173.24(7) . . ?
N3 Cu1 N4 73.06(5) . . ?
N2 Cu1 N4 72.23(5) . . ?
N1 Cu1 N4 72.53(5) . . ?
C1 N1 C5 118.20(16) . . ?
C1 N1 Cu1 120.50(13) . . ?
C5 N1 Cu1 121.29(12) . . ?
C7 N2 C11 117.76(15) . . ?
C7 N2 Cu1 120.03(12) . . ?
C11 N2 Cu1 121.83(11) . . ?
C13 N3 C17 117.38(16) . . ?
C13 N3 Cu1 121.42(12) . . ?
C17 N3 Cu1 121.20(12) . . ?
C6 N4 C12 114.23(14) . . ?
C6 N4 C18 114.05(14) . . ?
C12 N4 C18 113.95(15) . . ?
C6 N4 Cu1 104.92(11) . . ?
C12 N4 Cu1 103.65(10) . . ?
C18 N4 Cu1 104.46(10) . . ?
N1 C1 C2 123.1(2) . . ?
N1 C1 H1A 118.5 . . ?
C2 C1 H1A 118.5 . . ?
C3 C2 C1 118.7(2) . . ?
C3 C2 H2A 120.6 . . ?
C1 C2 H2A 120.6 . . ?
C4 C3 C2 118.80(19) . . ?
C4 C3 H3A 120.6 . . ?
C2 C3 H3A 120.6 . . ?
C3 C4 C5 119.9(2) . . ?
C3 C4 H4A 120.0 . . ?
C5 C4 H4A 120.0 . . ?
N1 C5 C4 121.30(18) . . ?
N1 C5 C6 117.28(16) . . ?
C4 C5 C6 121.38(17) . . ?
N4 C6 C5 111.02(15) . . ?
N4 C6 H6A 109.4 . . ?
C5 C6 H6A 109.4 . . ?
N4 C6 H6B 109.4 . . ?
C5 C6 H6B 109.4 . . ?
H6A C6 H6B 108.0 . . ?
N2 C7 C8 123.12(17) . . ?
N2 C7 H7A 118.4 . . ?
C8 C7 H7A 118.4 . . ?
C7 C8 C9 118.47(17) . . ?
C7 C8 H8A 120.8 . . ?
C9 C8 H8A 120.8 . . ?
C10 C9 C8 119.06(17) . . ?
C10 C9 H9A 120.5 . . ?
C8 C9 H9A 120.5 . . ?
C11 C10 C9 119.11(17) . . ?
C11 C10 H10A 120.4 . . ?
C9 C10 H10A 120.4 . . ?
N2 C11 C10 122.46(16) . . ?
N2 C11 C12 115.77(15) . . ?
C10 C11 C12 121.77(16) . . ?
N4 C12 C11 110.09(14) . . ?
N4 C12 H12A 109.6 . . ?
C11 C12 H12A 109.6 . . ?
N4 C12 H12B 109.6 . . ?
C11 C12 H12B 109.6 . . ?
H12A C12 H12B 108.2 . . ?
N3 C13 C14 123.28(17) . . ?
N3 C13 H13A 118.4 . . ?
C14 C13 H13A 118.4 . . ?
C15 C14 C13 118.79(18) . . ?
C15 C14 H14A 120.6 . . ?
C13 C14 H14A 120.6 . . ?
C16 C15 C14 118.86(19) . . ?
C16 C15 H15A 120.6 . . ?
C14 C15 H15A 120.6 . . ?
C15 C16 C17 119.62(18) . . ?
C15 C16 H16A 120.2 . . ?
C17 C16 H16A 120.2 . . ?
N3 C17 C16 122.03(17) . . ?
N3 C17 C18 117.38(16) . . ?
C16 C17 C18 120.55(16) . . ?
N4 C18 C17 111.54(14) . . ?
N4 C18 H18A 109.3 . . ?
C17 C18 H18A 109.3 . . ?
N4 C18 H18B 109.3 . . ?
C17 C18 H18B 109.3 . . ?
H18A C18 H18B 108.0 . . ?
O1 C19 Cu1 167.98(18) . . ?
C119 B1 C113 100.98(13) . . ?
C119 B1 C107 112.20(14) . . ?
C113 B1 C107 115.82(14) . . ?
C119 B1 C101 114.09(14) . . ?
C113 B1 C101 112.50(14) . . ?
C107 B1 C101 101.84(13) . . ?
C102 C101 C106 113.34(15) . . ?
C102 C101 B1 126.45(15) . . ?
C106 C101 B1 119.91(15) . . ?
F101 C102 C103 114.52(15) . . ?
F101 C102 C101 121.40(15) . . ?
C103 C102 C101 124.08(16) . . ?
F102 C103 C104 119.80(15) . . ?
F102 C103 C102 120.55(15) . . ?
C104 C103 C102 119.65(16) . . ?
F103 C104 C103 120.71(16) . . ?
F103 C104 C105 120.12(16) . . ?
C103 C104 C105 119.17(16) . . ?
F104 C105 C104 119.70(16) . . ?
F104 C105 C106 121.00(16) . . ?
C104 C105 C106 119.29(16) . . ?
F105 C106 C105 116.04(15) . . ?
F105 C106 C101 119.55(15) . . ?
C105 C106 C101 124.41(16) . . ?
C112 C107 C108 113.03(15) . . ?
C112 C107 B1 126.12(16) . . ?
C108 C107 B1 120.34(15) . . ?
F106 C108 C109 116.27(16) . . ?
F106 C108 C107 119.05(15) . . ?
C109 C108 C107 124.68(16) . . ?
F107 C109 C110 119.39(16) . . ?
F107 C109 C108 121.10(17) . . ?
C110 C109 C108 119.48(17) . . ?
F108 C110 C111 120.63(17) . . ?
F108 C110 C109 120.40(18) . . ?
C111 C110 C109 118.96(17) . . ?
F109 C111 C110 120.15(16) . . ?
F109 C111 C112 120.18(17) . . ?
C110 C111 C112 119.67(17) . . ?
F110 C112 C107 121.47(15) . . ?
F110 C112 C111 114.33(15) . . ?
C107 C112 C111 124.18(17) . . ?
C114 C113 C118 113.38(15) . . ?
C114 C113 B1 127.79(15) . . ?
C118 C113 B1 118.36(15) . . ?
F111 C114 C113 121.31(15) . . ?
F111 C114 C115 114.85(15) . . ?
C113 C114 C115 123.81(16) . . ?
F112 C115 C116 119.82(16) . . ?
F112 C115 C114 120.31(16) . . ?
C116 C115 C114 119.86(17) . . ?
F113 C116 C115 120.72(17) . . ?
F113 C116 C117 120.05(16) . . ?
C115 C116 C117 119.22(16) . . ?
F114 C117 C118 121.56(16) . . ?
F114 C117 C116 119.63(15) . . ?
C118 C117 C116 118.82(16) . . ?
F115 C118 C117 115.88(15) . . ?
F115 C118 C113 119.25(15) . . ?
C117 C118 C113 124.87(16) . . ?
C124 C119 C120 113.00(16) . . ?
C124 C119 B1 128.55(15) . . ?
C120 C119 B1 118.07(15) . . ?
F116 C120 C121 116.37(15) . . ?
F116 C120 C119 119.07(15) . . ?
C121 C120 C119 124.55(16) . . ?
F117 C121 C122 119.38(16) . . ?
F117 C121 C120 121.26(16) . . ?
C122 C121 C120 119.36(16) . . ?
F118 C122 C123 120.30(16) . . ?
F118 C122 C121 120.70(15) . . ?
C123 C122 C121 118.99(16) . . ?
F119 C123 C122 119.20(16) . . ?
F119 C123 C124 120.98(15) . . ?
C122 C123 C124 119.78(16) . . ?
F120 C124 C123 114.54(14) . . ?
F120 C124 C119 121.13(15) . . ?
C123 C124 C119 124.30(15) . . ?

loop_
_geom_bond_atom_site_label_1
_geom_bond_atom_site_label_2
_geom_bond_distance
_geom_bond_site_symmetry_2
_geom_bond_publ_flag
Cu1 C19 1.852(2) . ?
Cu1 N3 2.1121(15) . ?
Cu1 N2 2.1128(15) . ?
Cu1 N1 2.1214(15) . ?
Cu1 N4 2.4786(15) . ?
O1 C19 1.124(2) . ?
N1 C1 1.337(2) . ?
N1 C5 1.348(2) . ?
N2 C7 1.342(2) . ?
N2 C11 1.347(2) . ?
N3 C13 1.348(2) . ?
N3 C17 1.349(2) . ?
N4 C6 1.450(2) . ?
N4 C12 1.450(2) . ?
N4 C18 1.455(2) . ?
C1 C2 1.379(3) . ?
C1 H1A 0.9500 . ?
C2 C3 1.376(3) . ?
C2 H2A 0.9500 . ?
C3 C4 1.373(3) . ?
C3 H3A 0.9500 . ?
C4 C5 1.385(3) . ?
C4 H4A 0.9500 . ?
C5 C6 1.506(3) . ?
C6 H6A 0.9900 . ?
C6 H6B 0.9900 . ?
C7 C8 1.378(3) . ?
C7 H7A 0.9500 . ?
C8 C9 1.384(3) . ?
C8 H8A 0.9500 . ?
C9 C10 1.380(2) . ?
C9 H9A 0.9500 . ?
C10 C11 1.378(2) . ?
C10 H10A 0.9500 . ?
C11 C12 1.512(2) . ?
C12 H12A 0.9900 . ?
C12 H12B 0.9900 . ?
C13 C14 1.379(3) . ?
C13 H13A 0.9500 . ?
C14 C15 1.377(3) . ?
C14 H14A 0.9500 . ?
C15 C16 1.374(3) . ?
C15 H15A 0.9500 . ?
C16 C17 1.387(3) . ?
C16 H16A 0.9500 . ?
C17 C18 1.508(3) . ?
C18 H18A 0.9900 . ?
C18 H18B 0.9900 . ?
B1 C119 1.650(3) . ?
B1 C113 1.653(3) . ?
B1 C107 1.658(3) . ?
B1 C101 1.659(3) . ?
F101 C102 1.3490(19) . ?
F102 C103 1.346(2) . ?
F103 C104 1.3506(19) . ?
F104 C105 1.348(2) . ?
F105 C106 1.3531(19) . ?
F106 C108 1.358(2) . ?
F107 C109 1.348(2) . ?
F108 C110 1.341(2) . ?
F109 C111 1.347(2) . ?
F110 C112 1.350(2) . ?
F111 C114 1.3546(19) . ?
F112 C115 1.348(2) . ?
F113 C116 1.3438(19) . ?
F114 C117 1.3436(19) . ?
F115 C118 1.3572(19) . ?
F116 C120 1.3533(19) . ?
F117 C121 1.3527(19) . ?
F118 C122 1.3451(19) . ?
F119 C123 1.349(2) . ?
F120 C124 1.3609(19) . ?
C101 C102 1.389(2) . ?
C101 C106 1.391(2) . ?
C102 C103 1.382(2) . ?
C103 C104 1.371(2) . ?
C104 C105 1.376(3) . ?
C105 C106 1.379(2) . ?
C107 C112 1.388(2) . ?
C107 C108 1.390(2) . ?
C108 C109 1.377(2) . ?
C109 C110 1.375(3) . ?
C110 C111 1.367(3) . ?
C111 C112 1.389(2) . ?
C113 C114 1.383(2) . ?
C113 C118 1.396(2) . ?
C114 C115 1.386(2) . ?
C115 C116 1.369(3) . ?
C116 C117 1.381(3) . ?
C117 C118 1.373(2) . ?
C119 C124 1.386(2) . ?
C119 C120 1.396(2) . ?
C120 C121 1.375(2) . ?
C121 C122 1.373(3) . ?
C122 C123 1.371(2) . ?
C123 C124 1.378(2) . ?

loop_
_geom_torsion_atom_site_label_1
_geom_torsion_atom_site_label_2
_geom_torsion_atom_site_label_3
_geom_torsion_atom_site_label_4
_geom_torsion
_geom_torsion_site_symmetry_1
_geom_torsion_site_symmetry_2
_geom_torsion_site_symmetry_3
_geom_torsion_site_symmetry_4
_geom_torsion_publ_flag
C19 Cu1 N1 C1 18.53(16) . . . . ?
N3 Cu1 N1 C1 -103.22(15) . . . . ?
N2 Cu1 N1 C1 130.29(14) . . . . ?
N4 Cu1 N1 C1 -166.37(16) . . . . ?
C19 Cu1 N1 C5 -161.56(14) . . . . ?
N3 Cu1 N1 C5 76.69(14) . . . . ?
N2 Cu1 N1 C5 -49.80(15) . . . . ?
N4 Cu1 N1 C5 13.54(13) . . . . ?
C19 Cu1 N2 C7 13.95(15) . . . . ?
N3 Cu1 N2 C7 139.01(12) . . . . ?
N1 Cu1 N2 C7 -95.82(13) . . . . ?
N4 Cu1 N2 C7 -159.35(14) . . . . ?
C19 Cu1 N2 C11 -173.25(14) . . . . ?
N3 Cu1 N2 C11 -48.19(14) . . . . ?
N1 Cu1 N2 C11 76.97(14) . . . . ?
N4 Cu1 N2 C11 13.45(13) . . . . ?
C19 Cu1 N3 C13 15.42(16) . . . . ?
N2 Cu1 N3 C13 -105.35(13) . . . . ?
N1 Cu1 N3 C13 130.67(13) . . . . ?
N4 Cu1 N3 C13 -166.51(14) . . . . ?
C19 Cu1 N3 C17 -164.30(13) . . . . ?
N2 Cu1 N3 C17 74.93(14) . . . . ?
N1 Cu1 N3 C17 -49.05(14) . . . . ?
N4 Cu1 N3 C17 13.77(12) . . . . ?
C19 Cu1 N4 C6 17.3(6) . . . . ?
N3 Cu1 N4 C6 -147.53(11) . . . . ?
N2 Cu1 N4 C6 89.84(11) . . . . ?
N1 Cu1 N4 C6 -27.77(10) . . . . ?
C19 Cu1 N4 C12 -102.9(6) . . . . ?
N3 Cu1 N4 C12 92.35(11) . . . . ?
N2 Cu1 N4 C12 -30.28(11) . . . . ?
N1 Cu1 N4 C12 -147.90(12) . . . . ?
C19 Cu1 N4 C18 137.5(6) . . . . ?
N3 Cu1 N4 C18 -27.26(11) . . . . ?
N2 Cu1 N4 C18 -149.89(12) . . . . ?
N1 Cu1 N4 C18 92.50(11) . . . . ?
C5 N1 C1 C2 0.2(3) . . . . ?
Cu1 N1 C1 C2 -179.93(16) . . . . ?
N1 C1 C2 C3 -0.9(3) . . . . ?
C1 C2 C3 C4 0.3(3) . . . . ?
C2 C3 C4 C5 1.1(3) . . . . ?
C1 N1 C5 C4 1.2(3) . . . . ?
Cu1 N1 C5 C4 -178.67(14) . . . . ?
C1 N1 C5 C6 -176.45(17) . . . . ?
Cu1 N1 C5 C6 3.6(2) . . . . ?
C3 C4 C5 N1 -1.9(3) . . . . ?
C3 C4 C5 C6 175.72(19) . . . . ?
C12 N4 C6 C5 150.48(15) . . . . ?
C18 N4 C6 C5 -76.03(19) . . . . ?
Cu1 N4 C6 C5 37.66(16) . . . . ?
N1 C5 C6 N4 -31.3(2) . . . . ?
C4 C5 C6 N4 151.03(18) . . . . ?
C11 N2 C7 C8 -0.7(3) . . . . ?
Cu1 N2 C7 C8 172.35(14) . . . . ?
N2 C7 C8 C9 0.8(3) . . . . ?
C7 C8 C9 C10 -0.4(3) . . . . ?
C8 C9 C10 C11 -0.1(3) . . . . ?
C7 N2 C11 C10 0.2(2) . . . . ?
Cu1 N2 C11 C10 -172.77(13) . . . . ?
C7 N2 C11 C12 179.40(15) . . . . ?
Cu1 N2 C11 C12 6.4(2) . . . . ?
C9 C10 C11 N2 0.2(3) . . . . ?
C9 C10 C11 C12 -178.92(17) . . . . ?
C6 N4 C12 C11 -71.34(19) . . . . ?
C18 N4 C12 C11 155.12(15) . . . . ?
Cu1 N4 C12 C11 42.23(16) . . . . ?
N2 C11 C12 N4 -36.5(2) . . . . ?
C10 C11 C12 N4 142.70(17) . . . . ?
C17 N3 C13 C14 1.0(3) . . . . ?
Cu1 N3 C13 C14 -178.76(14) . . . . ?
N3 C13 C14 C15 -1.1(3) . . . . ?
C13 C14 C15 C16 -0.5(3) . . . . ?
C14 C15 C16 C17 2.1(3) . . . . ?
C13 N3 C17 C16 0.7(2) . . . . ?
Cu1 N3 C17 C16 -179.54(13) . . . . ?
C13 N3 C17 C18 -176.88(15) . . . . ?
Cu1 N3 C17 C18 2.8(2) . . . . ?
C15 C16 C17 N3 -2.3(3) . . . . ?
C15 C16 C17 C18 175.25(17) . . . . ?
C6 N4 C18 C17 150.65(15) . . . . ?
C12 N4 C18 C17 -75.73(19) . . . . ?
Cu1 N4 C18 C17 36.69(16) . . . . ?
N3 C17 C18 N4 -30.3(2) . . . . ?
C16 C17 C18 N4 152.09(16) . . . . ?
N3 Cu1 C19 O1 163.6(8) . . . . ?
N2 Cu1 C19 O1 -71.2(9) . . . . ?
N1 Cu1 C19 O1 43.2(9) . . . . ?
N4 Cu1 C19 O1 -0.5(14) . . . . ?
C119 B1 C101 C102 128.68(17) . . . . ?
C113 B1 C101 C102 14.4(2) . . . . ?
C107 B1 C101 C102 -110.22(18) . . . . ?
C119 B1 C101 C106 -58.1(2) . . . . ?
C113 B1 C101 C106 -172.37(14) . . . . ?
C107 B1 C101 C106 62.99(19) . . . . ?
C106 C101 C102 F101 -177.19(14) . . . . ?
B1 C101 C102 F101 -3.6(3) . . . . ?
C106 C101 C102 C103 2.7(2) . . . . ?
B1 C101 C102 C103 176.26(16) . . . . ?
F101 C102 C103 F102 -1.7(2) . . . . ?
C101 C102 C103 F102 178.46(15) . . . . ?
F101 C102 C103 C104 178.48(15) . . . . ?
C101 C102 C103 C104 -1.4(3) . . . . ?
F102 C103 C104 F103 -0.5(3) . . . . ?
C102 C103 C104 F103 179.38(15) . . . . ?
F102 C103 C104 C105 -179.86(16) . . . . ?
C102 C103 C104 C105 0.0(3) . . . . ?
F103 C104 C105 F104 -0.4(2) . . . . ?
C103 C104 C105 F104 178.97(15) . . . . ?
F103 C104 C105 C106 -179.53(15) . . . . ?
C103 C104 C105 C106 -0.1(3) . . . . ?
F104 C105 C106 F105 1.7(2) . . . . ?
C104 C105 C106 F105 -179.19(15) . . . . ?
F104 C105 C106 C101 -177.39(15) . . . . ?
C104 C105 C106 C101 1.7(3) . . . . ?
C102 C101 C106 F105 178.08(14) . . . . ?
B1 C101 C106 F105 4.0(2) . . . . ?
C102 C101 C106 C105 -2.8(2) . . . . ?
B1 C101 C106 C105 -176.89(16) . . . . ?
C119 B1 C107 C112 13.2(2) . . . . ?
C113 B1 C107 C112 128.40(18) . . . . ?
C101 B1 C107 C112 -109.21(18) . . . . ?
C119 B1 C107 C108 -175.60(15) . . . . ?
C113 B1 C107 C108 -60.4(2) . . . . ?
C101 B1 C107 C108 61.99(19) . . . . ?
C112 C107 C108 F106 179.64(15) . . . . ?
B1 C107 C108 F106 7.4(2) . . . . ?
C112 C107 C108 C109 -0.2(3) . . . . ?
B1 C107 C108 C109 -172.52(17) . . . . ?
F106 C108 C109 F107 2.1(3) . . . . ?
C107 C108 C109 F107 -178.03(16) . . . . ?
F106 C108 C109 C110 179.80(16) . . . . ?
C107 C108 C109 C110 -0.3(3) . . . . ?
F107 C109 C110 F108 -0.8(3) . . . . ?
C108 C109 C110 F108 -178.51(17) . . . . ?
F107 C109 C110 C111 178.05(17) . . . . ?
C108 C109 C110 C111 0.3(3) . . . . ?
F108 C110 C111 F109 -1.5(3) . . . . ?
C109 C110 C111 F109 179.73(16) . . . . ?
F108 C110 C111 C112 179.08(17) . . . . ?
C109 C110 C111 C112 0.3(3) . . . . ?
C108 C107 C112 F110 -177.73(15) . . . . ?
B1 C107 C112 F110 -6.0(3) . . . . ?
C108 C107 C112 C111 0.9(3) . . . . ?
B1 C107 C112 C111 172.61(17) . . . . ?
F109 C111 C112 F110 -1.7(2) . . . . ?
C110 C111 C112 F110 177.77(16) . . . . ?
F109 C111 C112 C107 179.64(16) . . . . ?
C110 C111 C112 C107 -0.9(3) . . . . ?
C119 B1 C113 C114 111.90(18) . . . . ?
C107 B1 C113 C114 -9.5(3) . . . . ?
C101 B1 C113 C114 -126.07(18) . . . . ?
C119 B1 C113 C118 -59.70(18) . . . . ?
C107 B1 C113 C118 178.88(15) . . . . ?
C101 B1 C113 C118 62.3(2) . . . . ?
C118 C113 C114 F111 176.99(15) . . . . ?
B1 C113 C114 F111 5.0(3) . . . . ?
C118 C113 C114 C115 -1.3(2) . . . . ?
B1 C113 C114 C115 -173.22(17) . . . . ?
F111 C114 C115 F112 2.2(2) . . . . ?
C113 C114 C115 F112 -179.40(16) . . . . ?
F111 C114 C115 C116 -177.26(16) . . . . ?
C113 C114 C115 C116 1.1(3) . . . . ?
F112 C115 C116 F113 0.5(3) . . . . ?
C114 C115 C116 F113 -179.98(15) . . . . ?
F112 C115 C116 C117 -178.96(15) . . . . ?
C114 C115 C116 C117 0.5(3) . . . . ?
F113 C116 C117 F114 -1.7(3) . . . . ?
C115 C116 C117 F114 177.83(16) . . . . ?
F113 C116 C117 C118 178.67(15) . . . . ?
C115 C116 C117 C118 -1.8(3) . . . . ?
F114 C117 C118 F115 1.3(2) . . . . ?
C116 C117 C118 F115 -179.03(15) . . . . ?
F114 C117 C118 C113 -177.97(16) . . . . ?
C116 C117 C118 C113 1.7(3) . . . . ?
C114 C113 C118 F115 -179.40(14) . . . . ?
B1 C113 C118 F115 -6.6(2) . . . . ?
C114 C113 C118 C117 -0.2(3) . . . . ?
B1 C113 C118 C117 172.63(16) . . . . ?
C113 B1 C119 C124 111.19(18) . . . . ?
C107 B1 C119 C124 -124.87(18) . . . . ?
C101 B1 C119 C124 -9.7(2) . . . . ?
C113 B1 C119 C120 -61.13(18) . . . . ?
C107 B1 C119 C120 62.8(2) . . . . ?
C101 B1 C119 C120 177.96(14) . . . . ?
C124 C119 C120 F116 -179.69(14) . . . . ?
B1 C119 C120 F116 -6.2(2) . . . . ?
C124 C119 C120 C121 -0.4(2) . . . . ?
B1 C119 C120 C121 173.12(15) . . . . ?
F116 C120 C121 F117 -0.2(2) . . . . ?
C119 C120 C121 F117 -179.54(15) . . . . ?
F116 C120 C121 C122 -179.87(15) . . . . ?
C119 C120 C121 C122 0.8(3) . . . . ?
F117 C121 C122 F118 1.2(2) . . . . ?
C120 C121 C122 F118 -179.10(15) . . . . ?
F117 C121 C122 C123 -179.78(15) . . . . ?
C120 C121 C122 C123 -0.1(3) . . . . ?
F118 C122 C123 F119 0.1(2) . . . . ?
C121 C122 C123 F119 -178.87(15) . . . . ?
F118 C122 C123 C124 178.08(14) . . . . ?
C121 C122 C123 C124 -0.9(2) . . . . ?
F119 C123 C124 F120 1.3(2) . . . . ?
C122 C123 C124 F120 -176.64(15) . . . . ?
F119 C123 C124 C119 179.31(15) . . . . ?
C122 C123 C124 C119 1.4(3) . . . . ?
C120 C119 C124 F120 177.20(14) . . . . ?
B1 C119 C124 F120 4.5(3) . . . . ?
C120 C119 C124 C123 -0.7(2) . . . . ?
B1 C119 C124 C123 -173.38(16) . . . . ?

loop_
_diffrn_scan_number
_diffrn_scan_type
_diffrn_scan_start
_diffrn_scan_end
_diffrn_scan_width
_diffrn_scan_exptime
_diffrn_scan_omega
_diffrn_scan_theta
_diffrn_scan_kappa
_diffrn_scan_phi
_diffrn_scan_omega1
_diffrn_scan_theta1
_diffrn_scan_frames
1 omega -41.00 62.50 0.75 10.00 - 30.00 -79.00 0.00 0.00 0.00 138
2 omega -41.00 62.50 0.75 10.00 - 30.00 -79.00 90.00 0.00 0.00 138
3 omega -41.00 62.50 0.75 10.00 - 30.00 -79.00 180.00 0.00 0.00 138
4 omega -41.00 62.50 0.75 10.00 - 30.00 -79.00 270.00 0.00 0.00 138
